data_4116280
loop_
_publ_author_name
'Peter Barthazy'
'Michael W\"orle'
'Antonio Mezzetti'

_publ_section_title
;
 Dioxygen Activation at [OsCl(dcpe)2]+ Gives [OsCl(O)(dcpe)2]+, the First
 Stable Oxo Complex of Osmium(IV)
;
_journal_name_full 'Journal of the American Chemical Society'
_journal_page_first 480
_journal_page_last 481
_journal_paper_doi 10.1021/ja982736q
_journal_volume 121
_journal_year 1999
_chemical_formula_sum 'C77 H118 B Cl3 O2 Os P4'
_chemical_formula_weight 1506.95
_chemical_name_common '[OsCl(O2)(dcpe)2]BPh4'
_chemical_name_systematic
;
 ?
;
_space_group_IT_number 14
_symmetry_cell_setting monoclinic
_symmetry_space_group_name_Hall '-P 2ybc'
_symmetry_space_group_name_H-M 'P 1 21/c 1'
_atom_sites_solution_hydrogens geom
_atom_sites_solution_primary direct
_atom_sites_solution_secondary difmap
_audit_creation_method SHELXL
_cell_angle_alpha 90.00
_cell_angle_beta 103.9880(10)
_cell_angle_gamma 90.00
_cell_formula_units_Z 4
_cell_length_a 23.585(4)
_cell_length_b 12.764(2)
_cell_length_c 25.587(4)
_cell_measurement_temperature 293(2)
_cell_volume 7474(2)
_computing_structure_refinement 'SHELXL-93 (Sheldrick, 1993)'
_computing_structure_solution 'SHELXS-86 (Sheldrick, 1990)'
_diffrn_ambient_temperature 293(2)
_diffrn_measurement_device 'Siemens SMART PLATFORM with CCD detector'
_diffrn_measurement_method omega-scans
_diffrn_radiation_monochromator graphite
_diffrn_radiation_source 'fine-focus sealed tube'
_diffrn_radiation_type MoK\a
_diffrn_radiation_wavelength 0.71073
_diffrn_reflns_av_R_equivalents 0.0930
_diffrn_reflns_av_sigmaI/netI 0.0964
_diffrn_reflns_limit_h_max 31
_diffrn_reflns_limit_h_min -17
_diffrn_reflns_limit_k_max 16
_diffrn_reflns_limit_k_min -17
_diffrn_reflns_limit_l_max 33
_diffrn_reflns_limit_l_min -34
_diffrn_reflns_number 61602
_diffrn_reflns_theta_max 28.31
_diffrn_reflns_theta_min 0.89
_exptl_absorpt_coefficient_mu 1.943
_exptl_absorpt_correction_type SADABS
_exptl_crystal_density_diffrn 1.339
_exptl_crystal_density_meas ?
_exptl_crystal_density_method -
_exptl_crystal_F_000 3152
_exptl_crystal_size_max 0.80
_exptl_crystal_size_mid 0.50
_exptl_crystal_size_min 0.16
_refine_diff_density_max 1.765
_refine_diff_density_min -1.851
_refine_diff_density_rms 0.120
_refine_ls_extinction_method none
_refine_ls_goodness_of_fit_all 0.973
_refine_ls_goodness_of_fit_obs 1.044
_refine_ls_matrix_type full
_refine_ls_number_parameters 787
_refine_ls_number_reflns 18573
_refine_ls_number_restraints 0
_refine_ls_restrained_S_all 0.973
_refine_ls_restrained_S_obs 1.044
_refine_ls_R_factor_all 0.0869
_refine_ls_R_factor_obs 0.0460
_refine_ls_shift/esd_max 0.014
_refine_ls_shift/esd_mean 0.000
_refine_ls_structure_factor_coef Fsqd
_refine_ls_weighting_details 'w=1/[\s^2^(Fo^2^)+(0.0459P)^2^+0.0000P] where P=(Fo^2^+2Fc^2^)/3'
_refine_ls_weighting_scheme calc
_refine_ls_wR_factor_all 0.1181
_refine_ls_wR_factor_obs 0.0999
_reflns_number_observed 11786
_reflns_number_total 18573
_reflns_observed_criterion >2sigma(I)
_cod_data_source_file ja982736q_2.cif
_cod_data_source_block p
_cod_depositor_comments
;
The following automatic conversions were performed:

'_exptl_crystal_density_meas' value 'no' was changed to '?' - the
value is perceived as not measured.

Automatic conversion script
Id: cif_fix_values 3008 2015-01-20 13:52:24Z robertas 

The following automatic conversions were performed:

'_refine_ls_weighting_scheme' value 'calc
w=1/[\s^2^(Fo^2^)+(0.0459P)^2^+0.0000P] where P=(Fo^2^+2Fc^2^)/3' was
changed to 'calc'. New tag '_refine_ls_weighting_details' was
created. The value of the new tag was set to
'w=1/[\s^2^(Fo^2^)+(0.0459P)^2^+0.0000P] where P=(Fo^2^+2Fc^2^)/3'.

Automatic conversion script
Id: cif_fix_values 3143 2015-03-26 13:38:13Z robertas 
;
_cod_original_cell_volume 7474.5(19)
_cod_database_code 4116280

loop_
_symmetry_equiv_pos_as_xyz
'x, y, z'
'-x, y+1/2, -z+1/2'
'-x, -y, -z'
'x, -y-1/2, z-1/2'

loop_
_atom_site_aniso_label
_atom_site_aniso_U_11
_atom_site_aniso_U_22
_atom_site_aniso_U_33
_atom_site_aniso_U_23
_atom_site_aniso_U_13
_atom_site_aniso_U_12
Os 0.02856(9) 0.03680(10) 0.03057(9) 0.00595(8) 0.00597(7) 0.00091(8)
Cl1 0.0418(7) 0.0435(6) 0.0402(6) 0.0099(5) 0.0078(5) -0.0021(5)
P1 0.0300(6) 0.0330(6) 0.0313(6) 0.0022(5) 0.0058(5) 0.0027(5)
P2 0.0324(6) 0.0418(6) 0.0301(6) 0.0062(5) 0.0059(5) 0.0044(5)
P3 0.0358(7) 0.0455(7) 0.0363(7) -0.0006(5) 0.0033(6) -0.0035(6)
P4 0.0356(7) 0.0415(6) 0.0332(6) -0.0037(5) 0.0087(5) 0.0030(5)
O1 0.055(2) 0.047(2) 0.061(2) 0.008(2) 0.019(2) -0.001(2)
O2 0.063(3) 0.062(2) 0.078(3) 0.019(2) 0.025(2) -0.001(2)
C1 0.037(3) 0.038(2) 0.038(3) 0.000(2) 0.009(2) -0.003(2)
C2 0.050(3) 0.036(3) 0.061(3) -0.004(2) 0.017(3) -0.003(2)
C3 0.069(4) 0.036(3) 0.085(4) -0.005(3) 0.026(3) -0.016(3)
C4 0.048(4) 0.075(4) 0.077(4) -0.003(3) 0.011(3) -0.026(3)
C5 0.037(3) 0.056(3) 0.077(4) 0.008(3) 0.010(3) 0.000(3)
C6 0.036(3) 0.044(3) 0.056(3) 0.006(2) 0.005(2) 0.002(2)
C7 0.039(3) 0.042(3) 0.030(2) 0.000(2) 0.005(2) 0.003(2)
C8 0.068(4) 0.044(3) 0.039(3) -0.002(2) 0.007(3) 0.008(3)
C9 0.086(5) 0.064(4) 0.041(3) -0.004(3) -0.011(3) 0.009(3)
C10 0.095(5) 0.084(4) 0.036(3) 0.014(3) 0.007(3) 0.024(4)
C11 0.077(4) 0.079(4) 0.049(3) 0.029(3) 0.009(3) -0.012(4)
C12 0.056(4) 0.082(4) 0.043(3) 0.022(3) 0.004(3) -0.015(3)
C13 0.042(3) 0.042(3) 0.037(3) -0.002(2) 0.005(2) 0.006(2)
C14 0.035(3) 0.054(3) 0.033(2) 0.003(2) 0.010(2) 0.014(2)
C15 0.039(3) 0.049(3) 0.047(3) 0.008(2) 0.014(2) 0.005(2)
C16 0.049(3) 0.060(3) 0.074(4) 0.028(3) 0.026(3) 0.011(3)
C17 0.052(4) 0.084(4) 0.099(5) 0.040(4) 0.030(4) -0.001(3)
C18 0.052(4) 0.122(6) 0.079(4) 0.041(4) 0.031(4) 0.010(4)
C19 0.045(3) 0.116(5) 0.068(4) 0.027(4) 0.028(3) 0.021(4)
C20 0.048(3) 0.076(4) 0.054(3) 0.017(3) 0.019(3) 0.014(3)
C21 0.037(3) 0.035(2) 0.042(3) 0.004(2) 0.006(2) 0.004(2)
C22 0.049(3) 0.041(3) 0.059(3) -0.003(2) -0.017(3) 0.013(2)
C23 0.065(4) 0.040(3) 0.080(4) 0.005(3) -0.018(3) 0.005(3)
C24 0.071(4) 0.053(3) 0.066(4) 0.009(3) -0.012(3) 0.024(3)
C25 0.058(4) 0.059(3) 0.049(3) 0.012(3) -0.007(3) 0.003(3)
C26 0.040(3) 0.047(3) 0.040(3) 0.004(2) 0.001(2) 0.002(2)
C33 0.046(3) 0.050(3) 0.034(3) 0.001(2) 0.005(2) -0.006(2)
C34 0.049(3) 0.067(3) 0.043(3) 0.002(3) 0.000(3) -0.003(3)
C35 0.086(5) 0.083(4) 0.043(3) 0.010(3) -0.005(3) 0.008(4)
C36 0.111(6) 0.117(6) 0.049(4) 0.037(4) -0.004(4) -0.018(5)
C37 0.136(7) 0.118(6) 0.058(4) 0.053(4) -0.004(4) -0.051(5)
C38 0.068(4) 0.101(5) 0.047(3) 0.020(3) -0.003(3) -0.032(4)
C39 0.051(3) 0.090(4) 0.037(3) -0.006(3) 0.009(3) -0.004(3)
C40 0.051(3) 0.075(4) 0.041(3) -0.018(3) 0.010(3) 0.005(3)
C41 0.039(3) 0.044(3) 0.043(3) -0.006(2) 0.016(2) 0.003(2)
C42 0.045(3) 0.055(3) 0.058(3) -0.005(3) 0.021(3) 0.005(3)
C43 0.040(3) 0.069(4) 0.070(4) 0.006(3) 0.027(3) 0.011(3)
C44 0.051(3) 0.081(4) 0.082(4) 0.006(3) 0.037(3) 0.001(3)
C45 0.064(4) 0.069(4) 0.067(4) 0.023(3) 0.030(3) 0.006(3)
C46 0.043(3) 0.071(4) 0.058(3) 0.016(3) 0.018(3) 0.009(3)
C47 0.048(3) 0.040(3) 0.051(3) -0.008(2) 0.010(3) 0.001(2)
C48 0.088(5) 0.049(3) 0.072(4) -0.011(3) 0.030(4) 0.004(3)
C49 0.108(5) 0.033(3) 0.086(5) -0.005(3) 0.047(4) 0.000(3)
C50 0.130(7) 0.056(4) 0.082(5) 0.018(3) 0.046(5) 0.022(4)
C51 0.089(5) 0.051(3) 0.070(4) 0.010(3) 0.019(4) 0.012(3)
C52 0.044(3) 0.040(3) 0.051(3) 0.000(2) 0.007(2) 0.003(2)
B 0.054(4) 0.042(3) 0.043(3) 0.000(3) 0.012(3) -0.008(3)
C53 0.045(3) 0.041(3) 0.045(3) 0.000(2) 0.009(2) -0.002(2)
C54 0.068(4) 0.046(3) 0.058(3) 0.002(3) 0.017(3) -0.010(3)
C55 0.065(4) 0.040(3) 0.085(5) -0.010(3) 0.003(4) -0.005(3)
C56 0.066(4) 0.059(4) 0.060(4) -0.018(3) -0.004(3) 0.006(3)
C57 0.068(4) 0.062(3) 0.046(3) -0.001(3) -0.001(3) 0.013(3)
C58 0.061(4) 0.045(3) 0.052(3) -0.001(2) 0.004(3) 0.002(3)
C59 0.055(3) 0.042(3) 0.047(3) 0.009(2) 0.006(3) -0.004(3)
C60 0.086(5) 0.059(3) 0.057(4) 0.005(3) 0.003(3) -0.016(3)
C61 0.080(5) 0.069(4) 0.091(6) 0.026(4) -0.035(4) -0.029(4)
C62 0.044(4) 0.107(6) 0.121(7) 0.067(6) -0.027(4) -0.021(4)
C63 0.051(4) 0.094(5) 0.094(5) 0.043(4) 0.012(4) 0.007(4)
C64 0.055(4) 0.062(3) 0.061(4) 0.014(3) 0.014(3) 0.000(3)
C65 0.063(4) 0.061(3) 0.040(3) -0.013(3) 0.017(3) -0.001(3)
C66 0.083(5) 0.061(4) 0.048(3) -0.001(3) 0.024(3) 0.009(3)
C67 0.134(7) 0.079(4) 0.046(4) 0.001(3) 0.028(4) 0.039(5)
C68 0.083(6) 0.123(7) 0.080(5) -0.022(5) 0.019(5) 0.040(5)
C69 0.065(5) 0.119(7) 0.125(7) -0.040(6) 0.029(5) 0.007(5)
C70 0.064(4) 0.090(5) 0.105(6) -0.031(4) 0.034(4) -0.011(4)
C71 0.077(4) 0.057(3) 0.047(3) -0.006(3) 0.018(3) -0.029(3)
C72 0.083(5) 0.071(4) 0.060(4) 0.021(3) 0.011(3) 0.000(4)
C73 0.108(7) 0.082(5) 0.094(6) 0.027(5) -0.014(5) -0.025(5)
C74 0.178(11) 0.101(7) 0.063(5) 0.026(5) -0.001(6) -0.070(7)
C75 0.179(11) 0.107(6) 0.058(5) -0.005(5) 0.039(6) -0.071(7)
C76 0.107(6) 0.080(4) 0.057(4) -0.011(3) 0.031(4) -0.035(4)
Cl2 0.103(2) 0.493(8) 0.209(4) -0.166(4) 0.025(2) 0.037(3)
Cl3 0.155(3) 0.204(3) 0.200(3) -0.081(3) 0.084(2) -0.034(2)
C77 0.068(5) 0.190(9) 0.126(8) 0.009(7) 0.017(5) -0.017(6)

loop_
_atom_site_label
_atom_site_type_symbol
_atom_site_fract_x
_atom_site_fract_y
_atom_site_fract_z
_atom_site_U_iso_or_equiv
_atom_site_thermal_displace_type
_atom_site_occupancy
_atom_site_calc_flag
_atom_site_refinement_flags
Os Os 0.737629(7) 0.760678(12) 0.443230(7) 0.03218(6) Uani 1 d .
Cl1 Cl 0.71174(5) 0.59952(9) 0.47806(5) 0.0422(3) Uani 1 d .
P1 P 0.67373(5) 0.67740(8) 0.36105(4) 0.0317(3) Uani 1 d .
P2 P 0.81457(5) 0.66106(9) 0.41346(5) 0.0351(3) Uani 1 d .
P3 P 0.78976(6) 0.79708(10) 0.53787(5) 0.0401(3) Uani 1 d .
P4 P 0.66370(5) 0.86892(9) 0.46871(5) 0.0367(3) Uani 1 d .
O1 O 0.7429(2) 0.8743(3) 0.39047(15) 0.0532(9) Uani 1 d .
O2 O 0.7781(2) 0.8998(3) 0.4369(2) 0.0663(11) Uani 1 d .
C1 C 0.6040(2) 0.6206(3) 0.3707(2) 0.0376(11) Uani 1 d .
H1A H 0.6054(2) 0.6294(3) 0.4090(2) 0.045 Uiso 1 calc R
C2 C 0.5977(2) 0.5024(3) 0.3600(2) 0.0482(13) Uani 1 d .
H2A H 0.5977(2) 0.4886(3) 0.3227(2) 0.058 Uiso 1 calc R
H2B H 0.6309(2) 0.4663(3) 0.3826(2) 0.058 Uiso 1 calc R
C3 C 0.5411(2) 0.4604(4) 0.3715(2) 0.062(2) Uani 1 d .
H3A H 0.5370(2) 0.3869(4) 0.3615(2) 0.075 Uiso 1 calc R
H3B H 0.5439(2) 0.4652(4) 0.4098(2) 0.075 Uiso 1 calc R
C4 C 0.4871(2) 0.5189(4) 0.3414(2) 0.067(2) Uani 1 d .
H4A H 0.4815(2) 0.5080(4) 0.3030(2) 0.081 Uiso 1 calc R
H4B H 0.4530(2) 0.4918(4) 0.3519(2) 0.081 Uiso 1 calc R
C5 C 0.4932(2) 0.6347(4) 0.3538(2) 0.0573(14) Uani 1 d .
H5A H 0.4955(2) 0.6459(4) 0.3917(2) 0.069 Uiso 1 calc R
H5B H 0.4590(2) 0.6713(4) 0.3332(2) 0.069 Uiso 1 calc R
C6 C 0.5478(2) 0.6791(4) 0.3399(2) 0.0464(12) Uani 1 d .
H6A H 0.5512(2) 0.7529(4) 0.3491(2) 0.056 Uiso 1 calc R
H6B H 0.5440(2) 0.6727(4) 0.3014(2) 0.056 Uiso 1 calc R
C7 C 0.6524(2) 0.7456(3) 0.2942(2) 0.0379(10) Uani 1 d .
H7A H 0.6193(2) 0.7904(3) 0.2964(2) 0.045 Uiso 1 calc R
C8 C 0.6288(2) 0.6713(4) 0.2475(2) 0.0511(13) Uani 1 d .
H8A H 0.6605(2) 0.6294(4) 0.2407(2) 0.061 Uiso 1 calc R
H8B H 0.6005(2) 0.6243(4) 0.2569(2) 0.061 Uiso 1 calc R
C9 C 0.6000(3) 0.7317(4) 0.1971(2) 0.068(2) Uani 1 d .
H9A H 0.5856(3) 0.6828(4) 0.1679(2) 0.082 Uiso 1 calc R
H9B H 0.5668(3) 0.7702(4) 0.2034(2) 0.082 Uiso 1 calc R
C10 C 0.6419(3) 0.8068(5) 0.1812(2) 0.073(2) Uani 1 d .
H10A H 0.6215(3) 0.8475(5) 0.1504(2) 0.088 Uiso 1 calc R
H10B H 0.6727(3) 0.7677(5) 0.1708(2) 0.088 Uiso 1 calc R
C11 C 0.6683(3) 0.8794(5) 0.2269(2) 0.069(2) Uani 1 d .
H11A H 0.6382(3) 0.9254(5) 0.2338(2) 0.083 Uiso 1 calc R
H11B H 0.6978(3) 0.9226(5) 0.2167(2) 0.083 Uiso 1 calc R
C12 C 0.6965(2) 0.8183(5) 0.2787(2) 0.062(2) Uani 1 d .
H12A H 0.7292(2) 0.7777(5) 0.2730(2) 0.074 Uiso 1 calc R
H12B H 0.7112(2) 0.8673(5) 0.3078(2) 0.074 Uiso 1 calc R
C13 C 0.7176(2) 0.5653(3) 0.3483(2) 0.0411(11) Uani 1 d .
H13A H 0.7187(2) 0.5122(3) 0.3757(2) 0.049 Uiso 1 calc R
H13B H 0.6996(2) 0.5348(3) 0.3135(2) 0.049 Uiso 1 calc R
C14 C 0.7788(2) 0.6002(4) 0.3492(2) 0.0406(11) Uani 1 d .
H14A H 0.7775(2) 0.6499(4) 0.3203(2) 0.049 Uiso 1 calc R
H14B H 0.8015(2) 0.5401(4) 0.3429(2) 0.049 Uiso 1 calc R
C15 C 0.8778(2) 0.7246(4) 0.3953(2) 0.0443(12) Uani 1 d .
H15A H 0.9050(2) 0.7450(4) 0.4292(2) 0.053 Uiso 1 calc R
C16 C 0.8625(2) 0.8248(4) 0.3618(2) 0.059(2) Uani 1 d .
H16A H 0.8366(2) 0.8073(4) 0.3273(2) 0.071 Uiso 1 calc R
H16B H 0.8420(2) 0.8726(4) 0.3802(2) 0.071 Uiso 1 calc R
C17 C 0.9166(3) 0.8788(5) 0.3524(3) 0.076(2) Uani 1 d .
H17A H 0.9413(3) 0.9007(5) 0.3867(3) 0.091 Uiso 1 calc R
H17B H 0.9050(3) 0.9409(5) 0.3306(3) 0.091 Uiso 1 calc R
C18 C 0.9510(3) 0.8065(5) 0.3242(3) 0.082(2) Uani 1 d .
H18A H 0.9281(3) 0.7913(5) 0.2881(3) 0.098 Uiso 1 calc R
H18B H 0.9867(3) 0.8411(5) 0.3212(3) 0.098 Uiso 1 calc R
C19 C 0.9660(2) 0.7050(5) 0.3553(2) 0.074(2) Uani 1 d .
H19A H 0.9932(2) 0.7195(5) 0.3895(2) 0.089 Uiso 1 calc R
H19B H 0.9850(2) 0.6579(5) 0.3351(2) 0.089 Uiso 1 calc R
C20 C 0.9117(2) 0.6515(4) 0.3656(2) 0.0581(15) Uani 1 d .
H20A H 0.9234(2) 0.5889(4) 0.3870(2) 0.070 Uiso 1 calc R
H20B H 0.8863(2) 0.6303(4) 0.3315(2) 0.070 Uiso 1 calc R
C21 C 0.8463(2) 0.5496(3) 0.4579(2) 0.0386(11) Uani 1 d .
H21A H 0.8206(2) 0.5409(3) 0.4826(2) 0.046 Uiso 1 calc R
C22 C 0.8453(2) 0.4430(3) 0.4298(2) 0.0548(15) Uani 1 d .
H22A H 0.8708(2) 0.4456(3) 0.4052(2) 0.066 Uiso 1 calc R
H22B H 0.8060(2) 0.4282(3) 0.4090(2) 0.066 Uiso 1 calc R
C23 C 0.8657(3) 0.3552(4) 0.4714(2) 0.068(2) Uani 1 d .
H23A H 0.8383(3) 0.3489(4) 0.4941(2) 0.081 Uiso 1 calc R
H23B H 0.8661(3) 0.2891(4) 0.4528(2) 0.081 Uiso 1 calc R
C24 C 0.9254(3) 0.3772(4) 0.5058(2) 0.068(2) Uani 1 d .
H24A H 0.9534(3) 0.3782(4) 0.4835(2) 0.082 Uiso 1 calc R
H24B H 0.9367(3) 0.3218(4) 0.5322(2) 0.082 Uiso 1 calc R
C25 C 0.9269(2) 0.4811(4) 0.5343(2) 0.0587(15) Uani 1 d .
H25A H 0.9664(2) 0.4948(4) 0.5551(2) 0.070 Uiso 1 calc R
H25B H 0.9017(2) 0.4778(4) 0.5591(2) 0.070 Uiso 1 calc R
C26 C 0.9070(2) 0.5708(4) 0.4944(2) 0.0438(12) Uani 1 d .
H26A H 0.9349(2) 0.5794(4) 0.4723(2) 0.053 Uiso 1 calc R
H26B H 0.9061(2) 0.6354(4) 0.5141(2) 0.053 Uiso 1 calc R
C27A C 0.8481(4) 0.8997(8) 0.5531(3) 0.051(2) Uiso 0.692(5) d P
C27B C 0.8421(10) 0.9038(17) 0.5359(8) 0.051(2) Uiso 0.308(5) d P
C28A C 0.8263(4) 1.0134(6) 0.5442(3) 0.058(2) Uiso 0.692(5) d P
C28B C 0.8620(8) 0.9681(13) 0.5895(7) 0.058(2) Uiso 0.308(5) d P
C29A C 0.8757(4) 1.0920(7) 0.5572(4) 0.059(2) Uiso 0.692(5) d P
C29B C 0.8902(9) 1.0752(16) 0.5792(8) 0.059(2) Uiso 0.308(5) d P
C30A C 0.9259(4) 1.0694(7) 0.5275(4) 0.063(2) Uiso 0.692(5) d P
C30B C 0.9374(9) 1.0543(16) 0.5528(9) 0.063(2) Uiso 0.308(5) d P
C31A C 0.9463(4) 0.9541(7) 0.5393(4) 0.075(2) Uiso 0.692(5) d P
C31B C 0.9140(9) 1.0008(16) 0.4920(8) 0.075(2) Uiso 0.308(5) d P
C32A C 0.8961(4) 0.8745(7) 0.5249(3) 0.046(2) Uiso 0.692(5) d P
C32B C 0.8862(9) 0.8843(15) 0.5064(8) 0.046(2) Uiso 0.308(5) d P
C33 C 0.8214(2) 0.6862(4) 0.5833(2) 0.0441(12) Uani 1 d .
H33A H 0.8342(2) 0.6336(4) 0.5607(2) 0.053 Uiso 1 calc R
C34 C 0.8750(2) 0.7140(4) 0.6279(2) 0.0553(14) Uani 1 d .
H34A H 0.8644(2) 0.7675(4) 0.6507(2) 0.066 Uiso 1 calc R
H34B H 0.9049(2) 0.7428(4) 0.6119(2) 0.066 Uiso 1 calc R
C35 C 0.8997(3) 0.6189(5) 0.6623(2) 0.074(2) Uani 1 d .
H35A H 0.9164(3) 0.5709(5) 0.6408(2) 0.089 Uiso 1 calc R
H35B H 0.9310(3) 0.6420(5) 0.6922(2) 0.089 Uiso 1 calc R
C36 C 0.8549(3) 0.5616(6) 0.6842(2) 0.096(3) Uani 1 d .
H36A H 0.8719(3) 0.4981(6) 0.7022(2) 0.116 Uiso 1 calc R
H36B H 0.8425(3) 0.6052(6) 0.7105(2) 0.116 Uiso 1 calc R
C37 C 0.8033(3) 0.5347(6) 0.6396(3) 0.109(3) Uani 1 d .
H37A H 0.7740(3) 0.5000(6) 0.6543(3) 0.130 Uiso 1 calc R
H37B H 0.8153(3) 0.4866(6) 0.6149(3) 0.130 Uiso 1 calc R
C38 C 0.7774(3) 0.6318(5) 0.6095(2) 0.075(2) Uani 1 d .
H38A H 0.7656(3) 0.6798(5) 0.6343(2) 0.090 Uiso 1 calc R
H38B H 0.7429(3) 0.6129(5) 0.5819(2) 0.090 Uiso 1 calc R
C39 C 0.7356(2) 0.8510(5) 0.5710(2) 0.0597(15) Uani 1 d .
H39A H 0.7141(2) 0.7936(5) 0.5821(2) 0.072 Uiso 1 calc R
H39B H 0.7557(2) 0.8881(5) 0.6032(2) 0.072 Uiso 1 calc R
C40 C 0.6939(2) 0.9226(4) 0.5367(2) 0.0556(14) Uani 1 d .
H40A H 0.7134(2) 0.9885(4) 0.5336(2) 0.067 Uiso 1 calc R
H40B H 0.6621(2) 0.9368(4) 0.5537(2) 0.067 Uiso 1 calc R
C41 C 0.5931(2) 0.8100(4) 0.4742(2) 0.0407(11) Uani 1 d .
H41A H 0.5793(2) 0.7676(4) 0.4417(2) 0.049 Uiso 1 calc R
C42 C 0.5436(2) 0.8865(4) 0.4757(2) 0.0512(13) Uani 1 d .
H42A H 0.5546(2) 0.9294(4) 0.5079(2) 0.061 Uiso 1 calc R
H42B H 0.5372(2) 0.9324(4) 0.4446(2) 0.061 Uiso 1 calc R
C43 C 0.4872(2) 0.8277(4) 0.4756(2) 0.0574(15) Uani 1 d .
H43A H 0.4572(2) 0.8778(4) 0.4786(2) 0.069 Uiso 1 calc R
H43B H 0.4740(2) 0.7912(4) 0.4416(2) 0.069 Uiso 1 calc R
C44 C 0.4947(3) 0.7496(4) 0.5211(3) 0.068(2) Uani 1 d .
H44A H 0.5020(3) 0.7866(4) 0.5552(3) 0.081 Uiso 1 calc R
H44B H 0.4590(3) 0.7093(4) 0.5173(3) 0.081 Uiso 1 calc R
C45 C 0.5446(2) 0.6771(4) 0.5210(2) 0.064(2) Uani 1 d .
H45A H 0.5345(2) 0.6332(4) 0.4892(2) 0.077 Uiso 1 calc R
H45B H 0.5506(2) 0.6317(4) 0.5523(2) 0.077 Uiso 1 calc R
C46 C 0.6012(2) 0.7343(4) 0.5217(2) 0.0564(14) Uani 1 d .
H46A H 0.6314(2) 0.6839(4) 0.5199(2) 0.068 Uiso 1 calc R
H46B H 0.6136(2) 0.7730(4) 0.5552(2) 0.068 Uiso 1 calc R
C47 C 0.6509(2) 0.9912(3) 0.4275(2) 0.0466(12) Uani 1 d .
H47A H 0.6897(2) 1.0090(3) 0.4225(2) 0.056 Uiso 1 calc R
C48 C 0.6317(3) 1.0895(4) 0.4511(2) 0.068(2) Uani 1 d .
H48A H 0.6567(3) 1.1016(4) 0.4867(2) 0.082 Uiso 1 calc R
H48B H 0.5919(3) 1.0809(4) 0.4547(2) 0.082 Uiso 1 calc R
C49 C 0.6347(3) 1.1831(4) 0.4154(2) 0.071(2) Uani 1 d .
H49A H 0.6209(3) 1.2450(4) 0.4305(2) 0.086 Uiso 1 calc R
H49B H 0.6750(3) 1.1951(4) 0.4142(2) 0.086 Uiso 1 calc R
C50 C 0.5982(3) 1.1655(4) 0.3594(3) 0.086(2) Uani 1 d .
H50A H 0.5574(3) 1.1617(4) 0.3604(3) 0.103 Uiso 1 calc R
H50B H 0.6028(3) 1.2248(4) 0.3371(3) 0.103 Uiso 1 calc R
C51 C 0.6144(3) 1.0675(4) 0.3346(2) 0.070(2) Uani 1 d .
H51A H 0.6529(3) 1.0759(4) 0.3277(2) 0.085 Uiso 1 calc R
H51B H 0.5867(3) 1.0553(4) 0.3004(2) 0.085 Uiso 1 calc R
C52 C 0.6148(2) 0.9733(3) 0.3712(2) 0.0458(12) Uani 1 d .
H52A H 0.5750(2) 0.9573(3) 0.3726(2) 0.055 Uiso 1 calc R
H52B H 0.6302(2) 0.9132(3) 0.3560(2) 0.055 Uiso 1 calc R
B B 0.7264(3) 1.1922(4) 0.7011(2) 0.0462(14) Uani 1 d .
C53 C 0.7484(2) 1.2660(3) 0.7545(2) 0.0442(12) Uani 1 d .
C54 C 0.7643(2) 1.3696(4) 0.7537(2) 0.0572(14) Uani 1 d .
H54A H 0.7618(2) 1.4010(4) 0.7204(2) 0.069 Uiso 1 calc R
C55 C 0.7839(3) 1.4299(4) 0.7993(3) 0.066(2) Uani 1 d .
H55A H 0.7942(3) 1.4995(4) 0.7960(3) 0.079 Uiso 1 calc R
C56 C 0.7882(3) 1.3877(4) 0.8492(2) 0.065(2) Uani 1 d .
H56A H 0.8006(3) 1.4280(4) 0.8801(2) 0.078 Uiso 1 calc R
C57 C 0.7739(3) 1.2838(4) 0.8524(2) 0.061(2) Uani 1 d .
H57A H 0.7770(3) 1.2531(4) 0.8859(2) 0.074 Uiso 1 calc R
C58 C 0.7548(2) 1.2245(4) 0.8062(2) 0.0546(15) Uani 1 d .
H58A H 0.7458(2) 1.1543(4) 0.8096(2) 0.065 Uiso 1 calc R
C59 C 0.6622(2) 1.1418(4) 0.6994(2) 0.0490(13) Uani 1 d .
C60 C 0.6354(3) 1.0732(4) 0.6575(2) 0.069(2) Uani 1 d .
H60A H 0.6564(3) 1.0533(4) 0.6327(2) 0.083 Uiso 1 calc R
C61 C 0.5799(3) 1.0341(5) 0.6512(3) 0.090(3) Uani 1 d .
H61A H 0.5642(3) 0.9890(5) 0.6229(3) 0.108 Uiso 1 calc R
C62 C 0.5483(3) 1.0622(6) 0.6868(4) 0.099(3) Uani 1 d .
H62A H 0.5109(3) 1.0352(6) 0.6831(4) 0.118 Uiso 1 calc R
C63 C 0.5710(3) 1.1297(5) 0.7279(3) 0.080(2) Uani 1 d .
H63A H 0.5488(3) 1.1500(5) 0.7517(3) 0.096 Uiso 1 calc R
C64 C 0.6275(2) 1.1681(4) 0.7341(2) 0.0593(15) Uani 1 d .
H64A H 0.6425(2) 1.2131(4) 0.7626(2) 0.071 Uiso 1 calc R
C65 C 0.7786(3) 1.1034(4) 0.7057(2) 0.0536(14) Uani 1 d .
C66 C 0.7718(3) 0.9955(4) 0.7121(2) 0.063(2) Uani 1 d .
H66A H 0.7348(3) 0.9696(4) 0.7116(2) 0.075 Uiso 1 calc R
C67 C 0.8183(4) 0.9258(5) 0.7191(2) 0.085(2) Uani 1 d .
H67A H 0.8118(4) 0.8547(5) 0.7231(2) 0.102 Uiso 1 calc R
C68 C 0.8728(4) 0.9600(7) 0.7201(3) 0.095(3) Uani 1 d .
H68A H 0.9038(4) 0.9133(7) 0.7250(3) 0.114 Uiso 1 calc R
C69 C 0.8812(3) 1.0635(7) 0.7138(3) 0.102(3) Uani 1 d .
H69A H 0.9185(3) 1.0880(7) 0.7143(3) 0.123 Uiso 1 calc R
C70 C 0.8347(3) 1.1342(6) 0.7067(3) 0.084(2) Uani 1 d .
H70A H 0.8420(3) 1.2049(6) 0.7024(3) 0.101 Uiso 1 calc R
C71 C 0.7143(3) 1.2597(4) 0.6446(2) 0.060(2) Uani 1 d .
C72 C 0.6724(3) 1.3391(5) 0.6347(2) 0.072(2) Uani 1 d .
H72A H 0.6537(3) 1.3568(5) 0.6615(2) 0.087 Uiso 1 calc R
C73 C 0.6580(4) 1.3921(6) 0.5863(3) 0.101(3) Uani 1 d .
H73A H 0.6305(4) 1.4457(6) 0.5813(3) 0.122 Uiso 1 calc R
C74 C 0.6838(5) 1.3663(7) 0.5452(3) 0.119(4) Uani 1 d .
H74A H 0.6735(5) 1.4013(7) 0.5125(3) 0.143 Uiso 1 calc R
C75 C 0.7241(5) 1.2899(7) 0.5530(3) 0.113(3) Uani 1 d .
H75A H 0.7412(5) 1.2712(7) 0.5252(3) 0.136 Uiso 1 calc R
C76 C 0.7407(3) 1.2381(5) 0.6028(2) 0.079(2) Uani 1 d .
H76A H 0.7701(3) 1.1879(5) 0.6080(2) 0.095 Uiso 1 calc R
Cl2 Cl 1.04119(15) 0.7285(4) 0.6225(2) 0.270(3) Uani 1 d .
Cl3 Cl 1.03569(14) 0.8414(3) 0.71471(13) 0.1793(13) Uani 1 d .
C77 C 1.0773(4) 0.7775(7) 0.6785(4) 0.129(3) Uani 1 d .
H77A H 1.1060(4) 0.8262(7) 0.6711(4) 0.155 Uiso 1 calc R
H77B H 1.0984(4) 0.7215(7) 0.7005(4) 0.155 Uiso 1 calc R

loop_
_atom_type_symbol
_atom_type_description
_atom_type_scat_dispersion_real
_atom_type_scat_dispersion_imag
_atom_type_scat_source
C C 0.0033 0.0016 'International Tables Vol C Tables 4.2.6.8 and 6.1.1.4'
H H 0.0000 0.0000 'International Tables Vol C Tables 4.2.6.8 and 6.1.1.4'
B B 0.0013 0.0007 'International Tables Vol C Tables 4.2.6.8 and 6.1.1.4'
O O 0.0106 0.0060 'International Tables Vol C Tables 4.2.6.8 and 6.1.1.4'
P P 0.1023 0.0942 'International Tables Vol C Tables 4.2.6.8 and 6.1.1.4'
Cl Cl 0.1484 0.1585 'International Tables Vol C Tables 4.2.6.8 and 6.1.1.4'
Os Os -1.2165 7.6030 'International Tables Vol C Tables 4.2.6.8 and 6.1.1.4'

loop_
_geom_angle_atom_site_label_1
_geom_angle_atom_site_label_2
_geom_angle_atom_site_label_3
_geom_angle
O1 Os O2 37.92(14)
O1 Os Cl1 160.15(11)
O2 Os Cl1 161.65(12)
O1 Os P4 86.26(10)
O2 Os P4 84.66(11)
Cl1 Os P4 97.19(4)
O1 Os P3 115.14(11)
O2 Os P3 77.50(12)
Cl1 Os P3 84.71(4)
P4 Os P3 81.39(4)
O1 Os P2 89.72(10)
O2 Os P2 91.73(11)
Cl1 Os P2 86.84(4)
P4 Os P2 175.91(4)
P3 Os P2 99.73(4)
O1 Os P1 82.22(11)
O2 Os P1 120.00(12)
Cl1 Os P1 77.94(4)
P4 Os P1 98.11(4)
P3 Os P1 162.46(4)
P2 Os P1 82.02(4)
C13 P1 C1 105.8(2)
C13 P1 C7 103.8(2)
C1 P1 C7 104.5(2)
C13 P1 Os 103.21(15)
C1 P1 Os 115.05(15)
C7 P1 Os 122.83(14)
C14 P2 C15 100.7(2)
C14 P2 C21 104.7(2)
C15 P2 C21 105.0(2)
C14 P2 Os 106.29(15)
C15 P2 Os 123.0(2)
C21 P2 Os 114.8(2)
C39 P3 C27B 106.4(7)
C39 P3 C33 102.4(2)
C27B P3 C33 114.0(7)
C39 P3 C27A 101.6(4)
C27B P3 C27A 13.3(8)
C33 P3 C27A 103.7(3)
C39 P3 Os 106.6(2)
C27B P3 Os 106.8(7)
C33 P3 Os 119.7(2)
C27A P3 Os 120.1(3)
C40 P4 C41 103.1(2)
C40 P4 C47 101.2(2)
C41 P4 C47 110.7(2)
C40 P4 Os 109.0(2)
C41 P4 Os 120.17(15)
C47 P4 Os 110.6(2)
O2 O1 Os 72.5(2)
O1 O2 Os 69.6(2)
C2 C1 C6 110.3(4)
C2 C1 P1 114.1(3)
C6 C1 P1 114.6(3)
C3 C2 C1 111.1(4)
C4 C3 C2 113.2(4)
C5 C4 C3 110.4(4)
C4 C5 C6 111.0(5)
C5 C6 C1 111.5(4)
C12 C7 C8 108.6(4)
C12 C7 P1 118.2(3)
C8 C7 P1 113.2(3)
C9 C8 C7 110.9(4)
C10 C9 C8 111.5(5)
C9 C10 C11 111.1(5)
C10 C11 C12 111.5(5)
C7 C12 C11 110.8(4)
C14 C13 P1 110.2(3)
C13 C14 P2 111.8(3)
C16 C15 C20 107.9(4)
C16 C15 P2 114.3(3)
C20 C15 P2 113.7(3)
C17 C16 C15 112.0(4)
C16 C17 C18 111.4(5)
C19 C18 C17 110.7(5)
C18 C19 C20 111.9(5)
C19 C20 C15 111.7(5)
C26 C21 C22 110.3(4)
C26 C21 P2 114.5(3)
C22 C21 P2 115.6(3)
C21 C22 C23 110.7(4)
C24 C23 C22 111.2(5)
C23 C24 C25 110.9(5)
C24 C25 C26 111.5(4)
C25 C26 C21 111.4(4)
C28B C27A C32A 114.1(12)
C28B C27A C28A 58.3(9)
C32A C27A C28A 113.0(7)
C28B C27A C32B 121.4(13)
C32A C27A C32B 16.8(8)
C28A C27A C32B 102.9(9)
C28B C27A P3 133.3(11)
C32A C27A P3 110.3(6)
C28A C27A P3 115.3(7)
C32B C27A P3 105.3(8)
C32A C27B C32B 19.7(9)
C32A C27B C28A 123.2(17)
C32B C27B C28A 118.4(18)
C32A C27B C28B 102.6(15)
C32B C27B C28B 116.4(18)
C28A C27B C28B 53.9(10)
C32A C27B P3 116.7(14)
C32B C27B P3 117.2(16)
C28A C27B P3 120.1(15)
C28B C27B P3 115.0(14)
C28B C28A C27B 66.5(11)
C28B C28A C29A 79.2(9)
C27B C28A C29A 116.9(11)
C28B C28A C27A 50.8(8)
C27B C28A C27A 16.3(10)
C29A C28A C27A 112.4(7)
C28B C28A C29B 58.9(10)
C27B C28A C29B 106.6(12)
C29A C28A C29B 20.4(7)
C27A C28A C29B 97.7(9)
C27A C28B C28A 70.9(11)
C27A C28B C27B 12.3(11)
C28A C28B C27B 59.6(11)
C27A C28B C29B 121.6(16)
C28A C28B C29B 72.1(12)
C27B C28B C29B 110.9(15)
C27A C28B C29A 107.7(12)
C28A C28B C29A 53.5(7)
C27B C28B C29A 96.0(12)
C29B C28B C29A 18.8(8)
C29B C29A C28A 101.4(25)
C29B C29A C30B 68.8(25)
C28A C29A C30B 117.5(10)
C29B C29A C30A 93.3(25)
C28A C29A C30A 113.6(7)
C30B C29A C30A 24.5(8)
C29B C29A C28B 54.5(24)
C28A C29A C28B 47.3(7)
C30B C29A C28B 92.1(10)
C30A C29A C28B 107.0(8)
C29A C29B C30B 87.8(27)
C29A C29B C28B 106.8(28)
C30B C29B C28B 108.8(17)
C29A C29B C30A 65.7(23)
C30B C29B C30A 22.1(9)
C28B C29B C30A 113.3(14)
C29A C29B C28A 58.1(22)
C30B C29B C28A 110.0(15)
C28B C29B C28A 49.0(9)
C30A C29B C28A 96.2(11)
C30B C30A C31B 118.2(26)
C30B C30A C31A 60.3(21)
C31B C30A C31A 58.6(11)
C30B C30A C29A 76.2(23)
C31B C30A C29A 114.6(13)
C31A C30A C29A 108.1(7)
C30B C30A C29B 55.2(23)
C31B C30A C29B 121.4(14)
C31A C30A C29B 94.4(9)
C29A C30A C29B 21.0(7)
C30A C30B C31A 94.3(25)
C30A C30B C29B 102.7(28)
C31A C30B C29B 118.2(18)
C30A C30B C29A 79.3(23)
C31A C30B C29A 120.8(16)
C29B C30B C29A 23.4(9)
C30A C30B C31B 41.1(19)
C31A C30B C31B 53.9(11)
C29B C30B C31B 112.9(18)
C29A C30B C31B 95.1(14)
C30B C31A C31B 74.5(13)
C30B C31A C32A 121.9(12)
C31B C31A C32A 81.3(11)
C30B C31A C30A 25.4(9)
C31B C31A C30A 49.4(9)
C32A C31A C30A 113.3(8)
C30B C31A C32B 117.2(13)
C31B C31A C32B 65.4(11)
C32A C31A C32B 16.2(7)
C30A C31A C32B 102.5(9)
C30A C31B C31A 71.9(12)
C30A C31B C30B 20.7(9)
C31A C31B C30B 51.6(10)
C30A C31B C32B 119.3(17)
C31A C31B C32B 66.2(11)
C30B C31B C32B 102.4(14)
C30A C31B C32A 108.0(14)
C31A C31B C32A 52.5(8)
C30B C31B C32A 89.7(12)
C32B C31B C32A 14.1(7)
C27B C32A C27A 16.5(10)
C27B C32A C31A 117.1(11)
C27A C32A C31A 111.5(7)
C27B C32A C31B 99.7(12)
C27A C32A C31B 107.4(9)
C31A C32A C31B 46.2(7)
C27B C32B C27A 13.6(10)
C27B C32B C31B 109.0(17)
C27A C32B C31B 110.7(13)
C27B C32B C31A 105.6(15)
C27A C32B C31A 96.4(11)
C31B C32B C31A 48.3(9)
C34 C33 C38 107.8(4)
C34 C33 P3 115.0(3)
C38 C33 P3 113.8(4)
C33 C34 C35 112.2(4)
C36 C35 C34 113.3(5)
C37 C36 C35 110.1(5)
C36 C37 C38 110.8(6)
C37 C38 C33 111.2(6)
C40 C39 P3 113.5(4)
C39 C40 P4 112.5(4)
C42 C41 C46 109.4(4)
C42 C41 P4 116.5(3)
C46 C41 P4 111.9(3)
C43 C42 C41 110.9(4)
C44 C43 C42 112.5(5)
C45 C44 C43 110.6(4)
C44 C45 C46 113.0(5)
C45 C46 C41 110.8(4)
C52 C47 C48 110.7(4)
C52 C47 P4 113.0(3)
C48 C47 P4 119.6(4)
C47 C48 C49 110.7(5)
C50 C49 C48 111.0(5)
C51 C50 C49 112.6(5)
C50 C51 C52 111.4(5)
C47 C52 C51 112.8(4)
C53 B C59 110.6(4)
C53 B C71 112.6(4)
C59 B C71 102.7(4)
C53 B C65 104.7(4)
C59 B C65 113.6(4)
C71 B C65 112.9(5)
C54 C53 C58 114.2(5)
C54 C53 B 125.0(5)
C58 C53 B 120.8(4)
C53 C54 C55 124.1(5)
C56 C55 C54 120.2(5)
C55 C56 C57 118.1(5)
C56 C57 C58 120.7(6)
C57 C58 C53 122.7(5)
C64 C59 C60 114.3(5)
C64 C59 B 125.1(5)
C60 C59 B 120.4(5)
C61 C60 C59 123.6(7)
C62 C61 C60 119.3(7)
C61 C62 C63 120.4(7)
C62 C63 C64 119.8(7)
C59 C64 C63 122.6(6)
C70 C65 C66 114.7(6)
C70 C65 B 120.1(5)
C66 C65 B 125.1(5)
C67 C66 C65 122.3(6)
C68 C67 C66 120.8(7)
C69 C68 C67 118.7(8)
C68 C69 C70 120.9(8)
C65 C70 C69 122.6(7)
C76 C71 C72 115.8(6)
C76 C71 B 123.7(6)
C72 C71 B 120.3(5)
C73 C72 C71 122.0(7)
C74 C73 C72 120.6(8)
C75 C74 C73 119.3(8)
C74 C75 C76 120.5(9)
C71 C76 C75 121.8(8)
Cl2 C77 Cl3 114.8(5)

loop_
_geom_bond_atom_site_label_1
_geom_bond_atom_site_label_2
_geom_bond_distance
Os O1 2.006(3)
Os O2 2.041(4)
Os Cl1 2.3795(11)
Os P4 2.4338(12)
Os P3 2.4802(13)
Os P2 2.4817(12)
Os P1 2.5082(12)
P1 C13 1.839(4)
P1 C1 1.868(5)
P1 C7 1.875(4)
P2 C14 1.831(5)
P2 C15 1.852(5)
P2 C21 1.862(4)
P3 C39 1.830(5)
P3 C27B 1.85(2)
P3 C33 1.869(5)
P3 C27A 1.871(10)
P4 C40 1.846(5)
P4 C41 1.863(5)
P4 C47 1.866(5)
O1 O2 1.315(5)
C1 C2 1.534(6)
C1 C6 1.559(6)
C2 C3 1.533(7)
C3 C4 1.517(7)
C4 C5 1.511(7)
C5 C6 1.524(7)
C7 C12 1.517(7)
C7 C8 1.522(6)
C8 C9 1.515(7)
C9 C10 1.503(8)
C10 C11 1.504(7)
C11 C12 1.543(7)
C13 C14 1.505(6)
C15 C16 1.533(6)
C15 C20 1.545(7)
C16 C17 1.520(7)
C17 C18 1.521(8)
C18 C19 1.517(8)
C19 C20 1.529(7)
C21 C26 1.532(6)
C21 C22 1.537(6)
C22 C23 1.541(6)
C23 C24 1.496(7)
C24 C25 1.510(7)
C25 C26 1.530(6)
C27A C28B 1.26(2)
C27A C32A 1.517(13)
C27A C28A 1.537(12)
C27A C32B 1.67(2)
C27B C32A 1.42(2)
C27B C32B 1.45(3)
C27B C28A 1.48(2)
C27B C28B 1.57(3)
C28A C28B 1.38(2)
C28A C29A 1.512(12)
C28A C29B 1.74(2)
C28B C29B 1.57(3)
C28B C29A 1.85(2)
C29A C29B 0.62(2)
C29A C30B 1.56(2)
C29A C30A 1.581(13)
C29B C30B 1.46(3)
C29B C30A 1.73(2)
C30A C30B 0.67(2)
C30A C31B 1.24(2)
C30A C31A 1.556(13)
C30B C31A 1.36(2)
C30B C31B 1.67(3)
C31A C31B 1.40(2)
C31A C32A 1.536(12)
C31A C32B 1.71(2)
C31B C32B 1.70(3)
C31B C32A 1.91(2)
C33 C34 1.524(6)
C33 C38 1.532(7)
C34 C35 1.531(7)
C35 C36 1.502(9)
C36 C37 1.493(8)
C37 C38 1.508(8)
C39 C40 1.468(7)
C41 C42 1.528(6)
C41 C46 1.529(6)
C42 C43 1.528(7)
C43 C44 1.510(7)
C44 C45 1.498(7)
C45 C46 1.518(7)
C47 C52 1.503(6)
C47 C48 1.508(6)
C48 C49 1.515(7)
C49 C50 1.499(8)
C50 C51 1.493(7)
C51 C52 1.522(6)
B C53 1.637(7)
B C59 1.637(8)
B C71 1.647(8)
B C65 1.656(8)
C53 C54 1.377(6)
C53 C58 1.398(7)
C54 C55 1.380(7)
C55 C56 1.368(8)
C56 C57 1.375(7)
C57 C58 1.384(7)
C59 C64 1.387(7)
C59 C60 1.411(7)
C60 C61 1.372(9)
C61 C62 1.357(11)
C62 C63 1.366(10)
C63 C64 1.391(8)
C65 C70 1.374(8)
C65 C66 1.401(7)
C66 C67 1.390(8)
C67 C68 1.352(10)
C68 C69 1.351(10)
C69 C70 1.398(9)
C71 C76 1.388(8)
C71 C72 1.394(8)
C72 C73 1.381(8)
C73 C74 1.375(11)
C74 C75 1.342(12)
C75 C76 1.406(10)
Cl2 C77 1.606(9)
Cl3 C77 1.710(9)
